data_4081167
loop_
_publ_author_name
'Zhang, Shaoguang'
'Zhan, Ming'
'Zhang, Wen-Xiong'
'Xi, Zhenfeng'

_publ_section_title
;
 3-D Brick-Wall Polymeric Structure of TMEDA-Supported
 1,4-Dilithio-1,3-Butadiene
;
_journal_issue 14
_journal_name_full Organometallics
_journal_page_first 4020
_journal_paper_doi 10.1021/om400531h
_journal_volume 32
_journal_year 2013
_chemical_formula_moiety 'C40 H72 Li4 O4'
_chemical_formula_sum 'C40 H72 Li4 O4'
_chemical_formula_weight 644.74
_chemical_name_systematic
;
 ? 
;
_space_group_crystal_system monoclinic
_space_group_IT_number 15
_space_group_name_Hall '-C 2yc'
_space_group_name_H-M_alt 'C 1 2/c 1'
_symmetry_space_group_name_Hall '-C 2yc'
_symmetry_space_group_name_H-M 'C 1 2/c 1'
_atom_sites_solution_hydrogens geom
_atom_sites_solution_primary iterative
_atom_sites_solution_secondary difmap
_audit_creation_date 2013-06-18
_audit_creation_method
;
  Olex2 1.2
  (compiled Apr  9 2013 14:06:00, GUI svn.r4458)
;
_cell_angle_alpha 90.00
_cell_angle_beta 97.560(6)
_cell_angle_gamma 90.00
_cell_formula_units_Z 4
_cell_length_a 25.138(9)
_cell_length_b 8.419(3)
_cell_length_c 20.378(7)
_cell_measurement_temperature 173(2)
_cell_volume 4275(3)
_computing_molecular_graphics
;
O. V. Dolomanov, L. J. Bourhis, R. J. Gildea, J. A. K. Howard and H. Puschmann,
OLEX2: a complete structure solution, refinement and analysis program.
J. Appl. Cryst. (2009). 42, 339-341.
;
_computing_publication_material
;
O. V. Dolomanov, L. J. Bourhis, R. J. Gildea, J. A. K. Howard and H. Puschmann,
OLEX2: a complete structure solution, refinement and analysis program.
J. Appl. Cryst. (2009). 42, 339-341.
;
_computing_structure_refinement
;
XL, G.M. Sheldrick, Acta Cryst.
(2008). A64, 112-122
;
_computing_structure_solution 'SUPERFLIP, J. Appl. Cryst. (2007) 40, 786-790'
_diffrn_ambient_temperature 173.15
_diffrn_measured_fraction_theta_full 0.992
_diffrn_measured_fraction_theta_max 0.992
_diffrn_radiation_monochromator graphite
_diffrn_radiation_type MoK\a
_diffrn_radiation_wavelength 0.71073
_diffrn_reflns_av_R_equivalents 0.0536
_diffrn_reflns_av_unetI/netI 0.0707
_diffrn_reflns_limit_h_max 28
_diffrn_reflns_limit_h_min -30
_diffrn_reflns_limit_k_max 9
_diffrn_reflns_limit_k_min -9
_diffrn_reflns_limit_l_max 24
_diffrn_reflns_limit_l_min -23
_diffrn_reflns_number 9884
_diffrn_reflns_theta_full 25.36
_diffrn_reflns_theta_max 25.36
_diffrn_reflns_theta_min 2.71
_diffrn_source 'fine-focus sealed tube'
_exptl_absorpt_coefficient_mu 0.060
_exptl_absorpt_correction_T_max 0.9958
_exptl_absorpt_correction_T_min 0.9910
_exptl_crystal_density_diffrn 1.002
_exptl_crystal_density_method 'not measured'
_exptl_crystal_F_000 1424
_exptl_crystal_size_max 0.15
_exptl_crystal_size_mid 0.1
_exptl_crystal_size_min 0.07
_refine_diff_density_max 0.250
_refine_diff_density_min -0.230
_refine_diff_density_rms 0.040
_refine_ls_extinction_method none
_refine_ls_goodness_of_fit_ref 1.180
_refine_ls_hydrogen_treatment mixed
_refine_ls_matrix_type full
_refine_ls_number_parameters 219
_refine_ls_number_reflns 3889
_refine_ls_number_restraints 0
_refine_ls_restrained_S_all 1.180
_refine_ls_R_factor_all 0.1589
_refine_ls_R_factor_gt 0.1168
_refine_ls_shift/su_max 0.000
_refine_ls_shift/su_mean 0.000
_refine_ls_structure_factor_coef Fsqd
_refine_ls_weighting_details 'calc w=1/[\s^2^(Fo^2^)+(0.0628P)^2^+7.9173P] where P=(Fo^2^+2Fc^2^)/3'
_refine_ls_weighting_scheme calc
_refine_ls_wR_factor_gt 0.2230
_refine_ls_wR_factor_ref 0.2453
_reflns_number_gt 2721
_reflns_number_total 3889
_reflns_threshold_expression >2sigma(I)
_cod_data_source_file om400531h_si_002.cif
_cod_data_source_block sa1501-a
_cod_original_cell_volume 4275(2)
_cod_database_code 4081167
_olex2_refinement_description
;
1. Fixed Uiso
 At 1.2 times of:
  All C(H) groups, All C(H,H) groups
 At 1.5 times of:
  All C(H,H,H) groups
2.a Riding coordinates:
 C1(H1), C4(H4)
2.b Secondary CH2 refined with riding coordinates:
 C5(H5A,H5B), C6(H6A,H6B), C7(H7A,H7B), C9(H9A,H9B), C10(H10A,H10B), C11(H11A,
 H11B), C13(H13A,H13B), C14(H14A,H14B), C15(H15A,H15B), C16(H16A,H16B),
 C17(H17A,H17B), C18(H18A,H18B), C19(H19A,H19B), C20(H20A,H20B)
2.c Idealised Me refined as rotating group:
 C8(H8A,H8B,H8C), C12(H12A,H12B,H12C)
;

loop_
_space_group_symop_id
_space_group_symop_operation_xyz
1 'x, y, z'
2 '-x, y, -z+1/2'
3 'x+1/2, y+1/2, z'
4 '-x+1/2, y+1/2, -z+1/2'
5 '-x, -y, -z'
6 'x, -y, z-1/2'
7 '-x+1/2, -y+1/2, -z'
8 'x+1/2, -y+1/2, z-1/2'

loop_
_atom_site_label
_atom_site_type_symbol
_atom_site_fract_x
_atom_site_fract_y
_atom_site_fract_z
_atom_site_U_iso_or_equiv
_atom_site_adp_type
_atom_site_occupancy
_atom_site_symmetry_multiplicity
_atom_site_calc_flag
_atom_site_refinement_flags
O1 O 0.08894(11) -0.4226(3) 0.33678(14) 0.0614(8) Uani 1 1 d .
O2 O 0.01551(11) 0.1466(3) 0.12989(14) 0.0651(9) Uani 1 1 d .
C1 C 0.04013(15) -0.2623(4) 0.18046(19) 0.0470(10) Uani 1 1 d .
H1 H 0.0255 -0.3414 0.1492 0.056 Uiso 1 1 d R
C2 C 0.08950(14) -0.1969(4) 0.18732(17) 0.0416(9) Uani 1 1 d .
C3 C 0.10640(14) -0.0745(4) 0.24070(18) 0.0403(9) Uani 1 1 d .
C4 C 0.07140(15) -0.0210(4) 0.28067(19) 0.0480(10) Uani 1 1 d .
H4 H 0.0771 0.0576 0.3150 0.058 Uiso 1 1 d R
C5 C 0.13079(15) -0.2379(4) 0.14111(19) 0.0499(10) Uani 1 1 d .
H5A H 0.1666 -0.2466 0.1677 0.060 Uiso 1 1 calc R
H5B H 0.1218 -0.3431 0.1209 0.060 Uiso 1 1 calc R
C6 C 0.13393(15) -0.1176(5) 0.08607(18) 0.0505(10) Uani 1 1 d .
H6A H 0.0994 -0.1173 0.0565 0.061 Uiso 1 1 calc R
H6B H 0.1391 -0.0104 0.1059 0.061 Uiso 1 1 calc R
C7 C 0.17880(19) -0.1504(6) 0.0451(2) 0.0704(13) Uani 1 1 d .
H7A H 0.2134 -0.1498 0.0747 0.084 Uiso 1 1 calc R
H7B H 0.1738 -0.2580 0.0258 0.084 Uiso 1 1 calc R
C8 C 0.1820(2) -0.0327(6) -0.0100(2) 0.0809(15) Uani 1 1 d .
H8A H 0.1480 -0.0326 -0.0397 0.121 Uiso 1 1 calc R
H8B H 0.2112 -0.0626 -0.0349 0.121 Uiso 1 1 calc R
H8C H 0.1888 0.0737 0.0088 0.121 Uiso 1 1 calc R
C9 C 0.16469(14) -0.0186(4) 0.25067(19) 0.0478(10) Uani 1 1 d .
H9A H 0.1791 -0.0232 0.2078 0.057 Uiso 1 1 calc R
H9B H 0.1660 0.0935 0.2655 0.057 Uiso 1 1 calc R
C10 C 0.20004(14) -0.1183(5) 0.30115(19) 0.0491(10) Uani 1 1 d .
H10A H 0.1837 -0.1206 0.3428 0.059 Uiso 1 1 calc R
H10B H 0.2006 -0.2287 0.2845 0.059 Uiso 1 1 calc R
C11 C 0.25733(15) -0.0595(6) 0.3164(2) 0.0697(13) Uani 1 1 d .
H11A H 0.2743 -0.0621 0.2752 0.084 Uiso 1 1 calc R
H11B H 0.2568 0.0524 0.3312 0.084 Uiso 1 1 calc R
C12 C 0.29114(18) -0.1559(6) 0.3689(3) 0.0848(16) Uani 1 1 d .
H12A H 0.2910 -0.2676 0.3553 0.127 Uiso 1 1 calc R
H12B H 0.2763 -0.1469 0.4109 0.127 Uiso 1 1 calc R
H12C H 0.3280 -0.1157 0.3746 0.127 Uiso 1 1 calc R
C13 C 0.1180(2) -0.5467(5) 0.3096(2) 0.0724(14) Uani 1 1 d .
H13A H 0.1335 -0.5079 0.2703 0.087 Uiso 1 1 calc R
H13B H 0.0940 -0.6374 0.2960 0.087 Uiso 1 1 calc R
C14 C 0.1614(2) -0.5963(7) 0.3625(3) 0.0937(18) Uani 1 1 d .
H14A H 0.1536 -0.7026 0.3797 0.112 Uiso 1 1 calc R
H14B H 0.1963 -0.6008 0.3450 0.112 Uiso 1 1 calc R
C15 C 0.1629(3) -0.4801(8) 0.4135(3) 0.133(3) Uani 1 1 d .
H15A H 0.1932 -0.4060 0.4112 0.159 Uiso 1 1 calc R
H15B H 0.1677 -0.5320 0.4575 0.159 Uiso 1 1 calc R
C16 C 0.1113(2) -0.3925(6) 0.4034(2) 0.0776(15) Uani 1 1 d .
H16A H 0.0870 -0.4310 0.4344 0.093 Uiso 1 1 calc R
H16B H 0.1174 -0.2773 0.4107 0.093 Uiso 1 1 calc R
C17 C -0.0193(2) 0.1567(7) 0.0709(3) 0.0953(19) Uani 1 1 d .
H17A H -0.0560 0.1840 0.0800 0.114 Uiso 1 1 calc R
H17B H -0.0208 0.0539 0.0472 0.114 Uiso 1 1 calc R
C18 C 0.0022(2) 0.2849(7) 0.0300(3) 0.102(2) Uani 1 1 d .
H18A H 0.0033 0.2478 -0.0159 0.122 Uiso 1 1 calc R
H18B H -0.0205 0.3812 0.0288 0.122 Uiso 1 1 calc R
C19 C 0.0564(2) 0.3183(6) 0.0629(2) 0.0717(14) Uani 1 1 d .
H19A H 0.0652 0.4324 0.0596 0.086 Uiso 1 1 calc R
H19B H 0.0834 0.2545 0.0435 0.086 Uiso 1 1 calc R
C20 C 0.05376(19) 0.2712(5) 0.1335(2) 0.0664(13) Uani 1 1 d .
H20A H 0.0892 0.2340 0.1549 0.080 Uiso 1 1 calc R
H20B H 0.0422 0.3619 0.1591 0.080 Uiso 1 1 calc R
Li1 Li 0.0416(3) -0.2645(8) 0.2867(3) 0.0501(16) Uani 1 1 d .
Li2 Li 0.0118(3) -0.0217(8) 0.1940(3) 0.0512(16) Uani 1 1 d .

loop_
_atom_site_aniso_label
_atom_site_aniso_U_11
_atom_site_aniso_U_22
_atom_site_aniso_U_33
_atom_site_aniso_U_23
_atom_site_aniso_U_13
_atom_site_aniso_U_12
O1 0.0665(19) 0.0664(19) 0.0502(18) -0.0005(14) 0.0036(14) 0.0211(15)
O2 0.0560(18) 0.071(2) 0.064(2) 0.0264(15) -0.0079(15) -0.0168(15)
C1 0.050(2) 0.047(2) 0.044(2) -0.0026(17) 0.0039(18) -0.0097(19)
C2 0.043(2) 0.043(2) 0.039(2) 0.0028(16) 0.0048(17) 0.0049(17)
C3 0.0344(19) 0.043(2) 0.043(2) 0.0029(16) 0.0017(16) -0.0017(16)
C4 0.045(2) 0.048(2) 0.050(2) -0.0078(18) 0.0013(18) 0.0021(18)
C5 0.047(2) 0.048(2) 0.056(2) -0.0032(19) 0.0105(19) 0.0048(19)
C6 0.048(2) 0.066(3) 0.038(2) -0.0056(19) 0.0034(18) -0.003(2)
C7 0.069(3) 0.079(3) 0.068(3) -0.008(3) 0.028(2) -0.002(3)
C8 0.081(4) 0.113(4) 0.053(3) -0.003(3) 0.026(3) -0.018(3)
C9 0.044(2) 0.049(2) 0.050(2) 0.0036(18) 0.0070(18) -0.0071(18)
C10 0.038(2) 0.060(2) 0.049(2) 0.0014(19) 0.0065(17) -0.0011(19)
C11 0.036(2) 0.096(4) 0.075(3) 0.000(3) -0.001(2) -0.006(2)
C12 0.049(3) 0.096(4) 0.101(4) -0.016(3) -0.021(3) 0.014(3)
C13 0.087(4) 0.060(3) 0.068(3) -0.001(2) 0.000(3) 0.023(3)
C14 0.085(4) 0.102(4) 0.089(4) 0.008(4) -0.005(3) 0.025(3)
C15 0.158(7) 0.103(5) 0.113(5) 0.002(4) -0.075(5) 0.033(5)
C16 0.104(4) 0.086(4) 0.043(3) 0.001(2) 0.011(3) -0.002(3)
C17 0.072(3) 0.126(5) 0.079(4) 0.045(3) -0.021(3) -0.033(3)
C18 0.096(4) 0.121(5) 0.081(4) 0.050(3) -0.014(3) -0.024(4)
C19 0.081(3) 0.071(3) 0.061(3) 0.014(2) 0.004(3) -0.023(3)
C20 0.080(3) 0.060(3) 0.058(3) 0.005(2) 0.003(2) -0.019(2)
Li1 0.048(4) 0.055(4) 0.049(4) -0.001(3) 0.012(3) 0.008(3)
Li2 0.040(4) 0.056(4) 0.056(4) 0.012(3) 0.000(3) -0.001(3)

loop_
_atom_type_symbol
_atom_type_description
_atom_type_scat_dispersion_real
_atom_type_scat_dispersion_imag
_atom_type_scat_source
C C 0.0033 0.0016 'International Tables Vol C Tables 4.2.6.8 and 6.1.1.4'
H H 0.0000 0.0000 'International Tables Vol C Tables 4.2.6.8 and 6.1.1.4'
Li Li -0.0003 0.0001 'International Tables Vol C Tables 4.2.6.8 and 6.1.1.4'
O O 0.0106 0.0060 'International Tables Vol C Tables 4.2.6.8 and 6.1.1.4'

loop_
_geom_angle_atom_site_label_1
_geom_angle_atom_site_label_2
_geom_angle_atom_site_label_3
_geom_angle
_geom_angle_site_symmetry_1
_geom_angle_site_symmetry_3
C13 O1 Li1 126.6(3) . .
C16 O1 C13 110.0(3) . .
C16 O1 Li1 120.5(3) . .
C17 O2 C20 110.2(3) . .
C17 O2 Li2 123.0(3) . .
C20 O2 Li2 126.7(3) . .
C2 C1 H1 128.2 . .
C2 C1 Li1 90.3(3) . .
C2 C1 Li1 147.1(3) . 2
C2 C1 Li2 85.3(3) . .
Li1 C1 H1 127.8 . .
Li1 C1 H1 84.6 2 .
Li1 C1 Li1 66.2(3) . 2
Li1 C1 Li2 81.0(3) . .
Li2 C1 H1 128.8 . .
Li2 C1 Li1 69.0(3) . 2
C1 C2 C3 121.2(3) . .
C1 C2 C5 122.3(3) . .
C1 C2 Li1 57.8(3) . .
C1 C2 Li2 61.6(3) . .
C3 C2 C5 116.5(3) . .
C3 C2 Li1 72.5(2) . .
C3 C2 Li2 72.7(2) . .
C5 C2 Li1 150.1(3) . .
C5 C2 Li2 140.8(3) . .
Li2 C2 Li1 68.3(2) . .
C2 C3 C9 118.5(3) . .
C2 C3 Li1 72.8(2) . .
C2 C3 Li2 71.5(2) . .
C4 C3 C2 121.0(3) . .
C4 C3 C9 120.4(3) . .
C4 C3 Li1 59.3(2) . .
C4 C3 Li2 60.3(3) . .
C9 C3 Li1 142.5(3) . .
C9 C3 Li2 148.2(3) . .
Li2 C3 Li1 68.1(2) . .
C3 C4 H4 128.5 . .
C3 C4 Li1 88.7(3) . .
C3 C4 Li2 147.9(3) . 2
C3 C4 Li2 86.7(3) . .
Li1 C4 H4 128.6 . .
Li1 C4 Li2 69.2(3) . 2
Li2 C4 H4 83.5 2 .
Li2 C4 H4 128.2 . .
Li2 C4 Li1 80.7(3) . .
Li2 C4 Li2 67.5(3) . 2
C2 C5 H5A 108.7 . .
C2 C5 H5B 108.7 . .
H5A C5 H5B 107.6 . .
C6 C5 C2 114.1(3) . .
C6 C5 H5A 108.7 . .
C6 C5 H5B 108.7 . .
C5 C6 H6A 108.9 . .
C5 C6 H6B 108.9 . .
H6A C6 H6B 107.7 . .
C7 C6 C5 113.5(3) . .
C7 C6 H6A 108.9 . .
C7 C6 H6B 108.9 . .
C6 C7 H7A 108.8 . .
C6 C7 H7B 108.8 . .
H7A C7 H7B 107.6 . .
C8 C7 C6 114.0(4) . .
C8 C7 H7A 108.8 . .
C8 C7 H7B 108.8 . .
C7 C8 H8A 109.5 . .
C7 C8 H8B 109.5 . .
C7 C8 H8C 109.5 . .
H8A C8 H8B 109.5 . .
H8A C8 H8C 109.5 . .
H8B C8 H8C 109.5 . .
C3 C9 H9A 109.1 . .
C3 C9 H9B 109.1 . .
H9A C9 H9B 107.8 . .
C10 C9 C3 112.7(3) . .
C10 C9 H9A 109.1 . .
C10 C9 H9B 109.1 . .
C9 C10 H10A 108.7 . .
C9 C10 H10B 108.7 . .
H10A C10 H10B 107.6 . .
C11 C10 C9 114.4(3) . .
C11 C10 H10A 108.7 . .
C11 C10 H10B 108.7 . .
C10 C11 H11A 108.8 . .
C10 C11 H11B 108.8 . .
H11A C11 H11B 107.7 . .
C12 C11 C10 113.6(4) . .
C12 C11 H11A 108.8 . .
C12 C11 H11B 108.8 . .
C11 C12 H12A 109.5 . .
C11 C12 H12B 109.5 . .
C11 C12 H12C 109.5 . .
H12A C12 H12B 109.5 . .
H12A C12 H12C 109.5 . .
H12B C12 H12C 109.5 . .
O1 C13 H13A 110.4 . .
O1 C13 H13B 110.4 . .
O1 C13 C14 106.7(4) . .
H13A C13 H13B 108.6 . .
C14 C13 H13A 110.4 . .
C14 C13 H13B 110.4 . .
C13 C14 H14A 110.5 . .
C13 C14 H14B 110.5 . .
H14A C14 H14B 108.6 . .
C15 C14 C13 106.4(4) . .
C15 C14 H14A 110.5 . .
C15 C14 H14B 110.5 . .
C14 C15 H15A 110.2 . .
C14 C15 H15B 110.2 . .
C14 C15 C16 107.6(5) . .
H15A C15 H15B 108.5 . .
C16 C15 H15A 110.2 . .
C16 C15 H15B 110.2 . .
O1 C16 C15 105.8(4) . .
O1 C16 H16A 110.6 . .
O1 C16 H16B 110.6 . .
C15 C16 H16A 110.6 . .
C15 C16 H16B 110.6 . .
H16A C16 H16B 108.7 . .
O2 C17 H17A 110.3 . .
O2 C17 H17B 110.3 . .
O2 C17 C18 106.9(4) . .
H17A C17 H17B 108.6 . .
C18 C17 H17A 110.3 . .
C18 C17 H17B 110.3 . .
C17 C18 H18A 110.7 . .
C17 C18 H18B 110.7 . .
H18A C18 H18B 108.8 . .
C19 C18 C17 105.3(4) . .
C19 C18 H18A 110.7 . .
C19 C18 H18B 110.7 . .
C18 C19 H19A 111.1 . .
C18 C19 H19B 111.1 . .
C18 C19 C20 103.4(4) . .
H19A C19 H19B 109.0 . .
C20 C19 H19A 111.1 . .
C20 C19 H19B 111.1 . .
O2 C20 C19 105.1(3) . .
O2 C20 H20A 110.7 . .
O2 C20 H20B 110.7 . .
C19 C20 H20A 110.7 . .
C19 C20 H20B 110.7 . .
H20A C20 H20B 108.8 . .
O1 Li1 C1 116.9(3) . .
O1 Li1 C1 111.3(3) . 2
O1 Li1 C2 104.2(3) . .
O1 Li1 C3 104.0(3) . .
O1 Li1 C4 118.2(3) . .
O1 Li1 Li1 137.4(2) . 2
O1 Li1 Li2 157.5(3) . .
O1 Li1 Li2 140.1(4) . 2
C1 Li1 C1 113.8(3) . 2
C1 Li1 C2 141.3(3) 2 .
C1 Li1 C2 31.88(15) . .
C1 Li1 C3 139.4(3) 2 .
C1 Li1 C3 63.5(2) . .
C1 Li1 C4 84.1(3) . .
C1 Li1 Li1 58.5(3) . 2
C1 Li1 Li1 55.2(3) 2 2
C1 Li1 Li2 102.2(3) . 2
C1 Li1 Li2 91.2(3) 2 .
C1 Li1 Li2 49.7(2) . .
C1 Li1 Li2 54.2(2) 2 2
C2 Li1 Li2 54.4(2) . .
C3 Li1 C2 34.64(14) . .
C3 Li1 Li2 54.8(2) . .
C4 Li1 C1 110.0(3) . 2
C4 Li1 C2 63.0(2) . .
C4 Li1 C3 32.04(15) . .
C4 Li1 Li1 103.9(2) . 2
C4 Li1 Li2 55.9(2) . 2
C4 Li1 Li2 49.2(2) . .
Li1 Li1 C2 88.2(3) 2 .
Li1 Li1 C3 108.5(3) 2 .
Li1 Li1 Li2 70.0(2) 2 2
Li1 Li1 Li2 56.7(2) 2 .
Li2 Li1 C2 105.1(3) 2 .
Li2 Li1 C3 85.8(3) 2 .
Li2 Li1 Li2 54.0(3) 2 .
O2 Li2 C1 123.3(4) . .
O2 Li2 C2 107.0(3) . .
O2 Li2 C3 105.1(3) . .
O2 Li2 C4 117.3(3) . .
O2 Li2 C4 106.6(3) . 2
O2 Li2 Li1 141.0(4) . 2
O2 Li2 Li1 161.9(3) . .
O2 Li2 Li2 132.2(2) . 2
C1 Li2 C2 33.02(15) . .
C1 Li2 C3 64.5(2) . .
C1 Li2 C4 111.5(3) . 2
C1 Li2 Li1 56.8(2) . 2
C1 Li2 Li1 49.2(2) . .
C1 Li2 Li2 104.1(2) . 2
C2 Li2 C3 35.74(15) . .
C2 Li2 Li1 57.3(2) . .
C2 Li2 Li1 88.0(3) . 2
C3 Li2 Li1 57.1(2) . .
C3 Li2 Li1 107.5(3) . 2
C4 Li2 C1 84.4(3) . .
C4 Li2 C2 65.0(2) . .
C4 Li2 C2 142.4(3) 2 .
C4 Li2 C3 142.7(3) 2 .
C4 Li2 C3 32.94(15) . .
C4 Li2 C4 112.5(3) . 2
C4 Li2 Li1 54.9(2) 2 2
C4 Li2 Li1 101.7(3) . 2
C4 Li2 Li1 91.3(3) 2 .
C4 Li2 Li1 50.1(2) . .
C4 Li2 Li2 57.4(3) . 2
C4 Li2 Li2 55.1(3) 2 2
Li1 Li2 Li1 53.4(3) 2 .
Li2 Li2 C2 110.2(3) 2 .
Li2 Li2 C3 88.9(3) 2 .
Li2 Li2 Li1 69.6(2) 2 2
Li2 Li2 Li1 56.4(2) 2 .

loop_
_geom_bond_atom_site_label_1
_geom_bond_atom_site_label_2
_geom_bond_distance
_geom_bond_site_symmetry_2
O1 C13 1.428(5) .
O1 C16 1.422(5) .
O1 Li1 1.977(7) .
O2 C17 1.393(5) .
O2 C20 1.418(5) .
O2 Li2 1.938(7) .
C1 H1 0.9600 .
C1 C2 1.348(5) .
C1 Li1 2.160(7) .
C1 Li1 2.244(7) 2
C1 Li2 2.177(8) .
C2 C3 1.518(5) .
C2 C5 1.530(5) .
C2 Li1 2.552(7) .
C2 Li2 2.465(7) .
C3 C4 1.352(5) .
C3 C9 1.527(5) .
C3 Li1 2.548(7) .
C3 Li2 2.482(7) .
C4 H4 0.9598 .
C4 Li1 2.191(8) .
C4 Li2 2.219(7) 2
C4 Li2 2.160(8) .
C5 H5A 0.9900 .
C5 H5B 0.9900 .
C5 C6 1.521(5) .
C6 H6A 0.9900 .
C6 H6B 0.9900 .
C6 C7 1.514(5) .
C7 H7A 0.9900 .
C7 H7B 0.9900 .
C7 C8 1.508(6) .
C8 H8A 0.9800 .
C8 H8B 0.9800 .
C8 H8C 0.9800 .
C9 H9A 0.9900 .
C9 H9B 0.9900 .
C9 C10 1.521(5) .
C10 H10A 0.9900 .
C10 H10B 0.9900 .
C10 C11 1.516(5) .
C11 H11A 0.9900 .
C11 H11B 0.9900 .
C11 C12 1.512(6) .
C12 H12A 0.9800 .
C12 H12B 0.9800 .
C12 H12C 0.9800 .
C13 H13A 0.9900 .
C13 H13B 0.9900 .
C13 C14 1.490(6) .
C14 H14A 0.9900 .
C14 H14B 0.9900 .
C14 C15 1.424(8) .
C15 H15A 0.9900 .
C15 H15B 0.9900 .
C15 C16 1.483(8) .
C16 H16A 0.9900 .
C16 H16B 0.9900 .
C17 H17A 0.9900 .
C17 H17B 0.9900 .
C17 C18 1.507(6) .
C18 H18A 0.9900 .
C18 H18B 0.9900 .
C18 C19 1.464(7) .
C19 H19A 0.9900 .
C19 H19B 0.9900 .
C19 C20 1.502(6) .
C20 H20A 0.9900 .
C20 H20B 0.9900 .
Li1 C1 2.244(7) 2
Li1 Li1 2.407(13) 2
Li1 Li2 2.817(9) .
Li1 Li2 2.505(9) 2
Li2 C4 2.219(7) 2
Li2 Li1 2.505(9) 2
Li2 Li2 2.432(14) 2

loop_
_geom_torsion_atom_site_label_1
_geom_torsion_atom_site_label_2
_geom_torsion_atom_site_label_3
_geom_torsion_atom_site_label_4
_geom_torsion
_geom_torsion_site_symmetry_1
_geom_torsion_site_symmetry_4
O1 C13 C14 C15 -11.2(7) . .
O1 Li1 Li2 O2 -11.9(19) . .
O1 Li1 Li2 C1 60.5(9) . .
O1 Li1 Li2 C2 20.2(9) . .
O1 Li1 Li2 C3 -22.6(9) . .
O1 Li1 Li2 C4 178.2(9) . 2
O1 Li1 Li2 C4 -63.0(9) . .
O1 Li1 Li2 Li1 135.4(10) . 2
O1 Li1 Li2 Li2 -136.3(10) . 2
O2 C17 C18 C19 12.5(7) . .
C1 C2 C3 C4 -3.6(5) . .
C1 C2 C3 C9 173.4(3) . .
C1 C2 C3 Li1 32.4(4) . .
C1 C2 C3 Li2 -39.6(4) . .
C1 C2 C5 C6 98.5(4) . .
C1 C2 Li1 O1 118.6(4) . .
C1 C2 Li1 C1 -38.0(5) . 2
C1 C2 Li1 C3 -147.2(4) . .
C1 C2 Li1 C4 -126.8(3) . .
C1 C2 Li1 Li1 -20.2(3) . 2
C1 C2 Li1 Li2 -69.3(3) . .
C1 C2 Li1 Li2 -88.8(4) . 2
C1 C2 Li2 O2 -125.8(4) . .
C1 C2 Li2 C3 141.7(3) . .
C1 C2 Li2 C4 26.3(5) . 2
C1 C2 Li2 C4 121.4(3) . .
C1 C2 Li2 Li1 17.5(3) . 2
C1 C2 Li2 Li1 64.1(3) . .
C1 C2 Li2 Li2 84.9(3) . 2
C1 Li1 Li2 O2 -72.4(12) . .
C1 Li1 Li2 O2 166.8(12) 2 .
C1 Li1 Li2 C1 -120.7(3) 2 .
C1 Li1 Li2 C2 -161.0(3) 2 .
C1 Li1 Li2 C2 -40.34(18) . .
C1 Li1 Li2 C3 156.1(3) 2 .
C1 Li1 Li2 C3 -83.2(2) . .
C1 Li1 Li2 C4 -123.6(3) . .
C1 Li1 Li2 C4 115.7(3) 2 .
C1 Li1 Li2 C4 -3.0(3) 2 2
C1 Li1 Li2 C4 117.7(3) . 2
C1 Li1 Li2 Li1 -45.9(3) 2 2
C1 Li1 Li2 Li1 74.8(3) . 2
C1 Li1 Li2 Li2 163.2(4) . 2
C1 Li1 Li2 Li2 42.5(3) 2 2
C2 C1 Li1 O1 -72.8(4) . .
C2 C1 Li1 C1 155.2(3) . 2
C2 C1 Li1 C3 20.1(2) . .
C2 C1 Li1 C4 45.9(3) . .
C2 C1 Li1 Li1 156.2(3) . 2
C2 C1 Li1 Li2 85.2(3) . .
C2 C1 Li1 Li2 99.1(3) . 2
C2 C1 Li2 O2 68.2(4) . .
C2 C1 Li2 C3 -23.6(2) . .
C2 C1 Li2 C4 -51.0(3) . .
C2 C1 Li2 C4 -163.1(3) . 2
C2 C1 Li2 Li1 -158.9(3) . 2
C2 C1 Li2 Li1 -91.0(3) . .
C2 C1 Li2 Li2 -105.4(4) . 2
C2 C3 C4 Li1 40.8(4) . .
C2 C3 C4 Li2 -4.3(8) . 2
C2 C3 C4 Li2 -39.9(4) . .
C2 C3 C9 C10 -90.7(4) . .
C2 C3 Li1 O1 94.8(3) . .
C2 C3 Li1 C1 -115.0(5) . 2
C2 C3 Li1 C1 -18.6(2) . .
C2 C3 Li1 C4 -144.1(4) . .
C2 C3 Li1 Li1 -57.3(3) . 2
C2 C3 Li1 Li2 -124.5(3) . 2
C2 C3 Li1 Li2 -76.5(3) . .
C2 C3 Li2 O2 -98.2(3) . .
C2 C3 Li2 C1 22.0(2) . .
C2 C3 Li2 C4 144.6(3) . .
C2 C3 Li2 C4 114.4(6) . 2
C2 C3 Li2 Li1 78.4(3) . .
C2 C3 Li2 Li1 60.0(3) . 2
C2 C3 Li2 Li2 128.2(2) . 2
C2 C5 C6 C7 174.0(3) . .
C2 Li1 Li2 O2 -32.1(12) . .
C2 Li1 Li2 C1 40.34(18) . .
C2 Li1 Li2 C3 -42.83(16) . .
C2 Li1 Li2 C4 158.0(3) . 2
C2 Li1 Li2 C4 -83.2(2) . .
C2 Li1 Li2 Li1 115.2(3) . 2
C2 Li1 Li2 Li2 -156.5(4) . 2
C3 C2 C5 C6 -79.9(4) . .
C3 C2 Li1 O1 -94.2(3) . .
C3 C2 Li1 C1 147.2(4) . .
C3 C2 Li1 C1 109.2(5) . 2
C3 C2 Li1 C4 20.4(2) . .
C3 C2 Li1 Li1 127.0(2) . 2
C3 C2 Li1 Li2 58.4(3) . 2
C3 C2 Li1 Li2 77.9(3) . .
C3 C2 Li2 O2 92.5(3) . .
C3 C2 Li2 C1 -141.7(3) . .
C3 C2 Li2 C4 -115.4(6) . 2
C3 C2 Li2 C4 -20.4(2) . .
C3 C2 Li2 Li1 -77.6(3) . .
C3 C2 Li2 Li1 -124.2(3) . 2
C3 C2 Li2 Li2 -56.9(3) . 2
C3 C4 Li1 O1 70.3(4) . .
C3 C4 Li1 C1 -160.3(3) . 2
C3 C4 Li1 C1 -47.2(3) . .
C3 C4 Li1 C2 -22.0(2) . .
C3 C4 Li1 Li1 -102.7(4) . 2
C3 C4 Li1 Li2 -86.9(3) . .
C3 C4 Li1 Li2 -156.2(3) . 2
C3 C4 Li2 O2 -75.0(4) . .
C3 C4 Li2 C1 49.8(3) . .
C3 C4 Li2 C2 21.9(2) . .
C3 C4 Li2 C4 160.8(3) . 2
C3 C4 Li2 Li1 104.2(3) . 2
C3 C4 Li2 Li1 89.2(3) . .
C3 C4 Li2 Li2 160.4(3) . 2
C3 C9 C10 C11 -175.7(3) . .
C3 Li1 Li2 O2 10.7(12) . .
C3 Li1 Li2 C1 83.2(2) . .
C3 Li1 Li2 C2 42.83(16) . .
C3 Li1 Li2 C4 -40.39(18) . .
C3 Li1 Li2 C4 -159.2(3) . 2
C3 Li1 Li2 Li1 158.0(4) . 2
C3 Li1 Li2 Li2 -113.7(3) . 2
C4 C3 C9 C10 86.4(4) . .
C4 C3 Li1 O1 -121.2(4) . .
C4 C3 Li1 C1 125.4(3) . .
C4 C3 Li1 C1 29.1(5) . 2
C4 C3 Li1 C2 144.1(4) . .
C4 C3 Li1 Li1 86.8(3) . 2
C4 C3 Li1 Li2 19.6(3) . 2
C4 C3 Li1 Li2 67.6(3) . .
C4 C3 Li2 O2 117.3(4) . .
C4 C3 Li2 C1 -122.6(3) . .
C4 C3 Li2 C2 -144.6(3) . .
C4 C3 Li2 C4 -30.2(5) . 2
C4 C3 Li2 Li1 -84.5(4) . 2
C4 C3 Li2 Li1 -66.2(3) . .
C4 C3 Li2 Li2 -16.4(2) . 2
C4 Li1 Li2 O2 51.1(12) . .
C4 Li1 Li2 C1 123.6(3) . .
C4 Li1 Li2 C2 83.2(2) . .
C4 Li1 Li2 C3 40.39(18) . .
C4 Li1 Li2 C4 -118.8(3) . 2
C4 Li1 Li2 Li1 -161.6(4) . 2
C4 Li1 Li2 Li2 -73.3(3) . 2
C5 C2 C3 C4 174.8(3) . .
C5 C2 C3 C9 -8.2(5) . .
C5 C2 C3 Li1 -149.2(3) . .
C5 C2 C3 Li2 138.8(3) . .
C5 C2 Li1 O1 18.7(7) . .
C5 C2 Li1 C1 -99.9(6) . .
C5 C2 Li1 C1 -137.8(6) . 2
C5 C2 Li1 C3 112.9(6) . .
C5 C2 Li1 C4 133.4(6) . .
C5 C2 Li1 Li1 -120.0(6) . 2
C5 C2 Li1 Li2 171.3(5) . 2
C5 C2 Li1 Li2 -169.2(6) . .
C5 C2 Li2 O2 -18.5(6) . .
C5 C2 Li2 C1 107.3(5) . .
C5 C2 Li2 C3 -110.9(5) . .
C5 C2 Li2 C4 -131.3(5) . .
C5 C2 Li2 C4 133.7(5) . 2
C5 C2 Li2 Li1 171.5(5) . .
C5 C2 Li2 Li1 124.8(5) . 2
C5 C2 Li2 Li2 -167.8(4) . 2
C5 C6 C7 C8 179.5(4) . .
C9 C3 C4 Li1 -136.1(3) . .
C9 C3 C4 Li2 143.1(4) . .
C9 C3 C4 Li2 178.7(5) . 2
C9 C3 Li1 O1 -20.0(6) . .
C9 C3 Li1 C1 -133.4(5) . .
C9 C3 Li1 C1 130.3(5) . 2
C9 C3 Li1 C2 -114.8(5) . .
C9 C3 Li1 C4 101.2(5) . .
C9 C3 Li1 Li1 -172.0(4) . 2
C9 C3 Li1 Li2 168.7(5) . .
C9 C3 Li1 Li2 120.7(5) . 2
C9 C3 Li2 O2 16.5(7) . .
C9 C3 Li2 C1 136.6(6) . .
C9 C3 Li2 C2 114.7(6) . .
C9 C3 Li2 C4 -100.8(6) . .
C9 C3 Li2 C4 -130.9(6) . 2
C9 C3 Li2 Li1 174.7(5) . 2
C9 C3 Li2 Li1 -166.9(6) . .
C9 C3 Li2 Li2 -117.2(6) . 2
C9 C10 C11 C12 177.4(4) . .
C13 O1 C16 C15 11.3(6) . .
C13 O1 Li1 C1 -7.1(6) . .
C13 O1 Li1 C1 126.1(4) . 2
C13 O1 Li1 C2 -38.4(5) . .
C13 O1 Li1 C3 -74.2(5) . .
C13 O1 Li1 C4 -105.2(5) . .
C13 O1 Li1 Li1 64.8(8) . 2
C13 O1 Li1 Li2 -174.6(5) . 2
C13 O1 Li1 Li2 -55.2(11) . .
C13 C14 C15 C16 18.1(7) . .
C14 C15 C16 O1 -18.4(7) . .
C16 O1 C13 C14 -0.4(5) . .
C16 O1 Li1 C1 -74.9(5) . 2
C16 O1 Li1 C1 151.9(4) . .
C16 O1 Li1 C2 120.6(4) . .
C16 O1 Li1 C3 84.8(4) . .
C16 O1 Li1 C4 53.8(5) . .
C16 O1 Li1 Li1 -136.3(6) . 2
C16 O1 Li1 Li2 -15.7(7) . 2
C16 O1 Li1 Li2 103.7(9) . .
C17 O2 C20 C19 -23.7(5) . .
C17 O2 Li2 C1 75.7(6) . .
C17 O2 Li2 C2 107.6(5) . .
C17 O2 Li2 C3 144.8(4) . .
C17 O2 Li2 C4 -55.1(5) . 2
C17 O2 Li2 C4 177.8(4) . .
C17 O2 Li2 Li1 135.5(12) . .
C17 O2 Li2 Li1 -1.0(8) . 2
C17 O2 Li2 Li2 -112.7(6) . 2
C17 C18 C19 C20 -25.8(6) . .
C18 C19 C20 O2 30.4(5) . .
C20 O2 C17 C18 7.3(6) . .
C20 O2 Li2 C1 -101.7(5) . .
C20 O2 Li2 C2 -69.7(5) . .
C20 O2 Li2 C3 -32.5(5) . .
C20 O2 Li2 C4 0.4(6) . .
C20 O2 Li2 C4 127.6(4) . 2
C20 O2 Li2 Li1 -178.3(5) . 2
C20 O2 Li2 Li1 -41.8(14) . .
C20 O2 Li2 Li2 70.0(7) . 2
Li1 O1 C13 C14 160.4(4) . .
Li1 O1 C16 C15 -150.8(4) . .
Li1 C1 C2 C3 5.6(8) 2 .
Li1 C1 C2 C3 -37.2(4) . .
Li1 C1 C2 C5 -172.7(5) 2 .
Li1 C1 C2 C5 144.5(3) . .
Li1 C1 C2 Li1 42.8(5) 2 .
Li1 C1 C2 Li2 -81.0(3) . .
Li1 C1 C2 Li2 -38.1(6) 2 .
Li1 C1 Li1 O1 131.0(3) 2 .
Li1 C1 Li1 C1 -1.0(4) 2 2
Li1 C1 Li1 C2 -156.2(3) 2 .
Li1 C1 Li1 C3 -136.07(16) 2 .
Li1 C1 Li1 C4 -110.30(19) 2 .
Li1 C1 Li1 Li2 -71.0(2) 2 .
Li1 C1 Li1 Li2 -57.1(3) 2 2
Li1 C1 Li2 O2 159.2(4) . .
Li1 C1 Li2 O2 -132.9(4) 2 .
Li1 C1 Li2 C2 91.0(3) . .
Li1 C1 Li2 C2 158.9(3) 2 .
Li1 C1 Li2 C3 67.4(2) . .
Li1 C1 Li2 C3 135.3(3) 2 .
Li1 C1 Li2 C4 107.9(3) 2 .
Li1 C1 Li2 C4 40.0(3) . .
Li1 C1 Li2 C4 -4.2(3) 2 2
Li1 C1 Li2 C4 -72.1(3) . 2
Li1 C1 Li2 Li1 67.9(3) 2 .
Li1 C1 Li2 Li1 -67.9(3) . 2
Li1 C1 Li2 Li2 -14.4(4) . 2
Li1 C1 Li2 Li2 53.5(4) 2 2
Li1 C2 C3 C4 -36.1(3) . .
Li1 C2 C3 C9 141.0(3) . .
Li1 C2 C3 Li2 -72.0(2) . .
Li1 C2 C5 C6 179.0(5) . .
Li1 C2 Li2 O2 170.1(4) . .
Li1 C2 Li2 C1 -64.1(3) . .
Li1 C2 Li2 C3 77.6(3) . .
Li1 C2 Li2 C4 -37.8(5) . 2
Li1 C2 Li2 C4 57.2(2) . .
Li1 C2 Li2 Li1 -46.6(3) . 2
Li1 C2 Li2 Li2 20.7(3) . 2
Li1 C3 C4 Li2 -45.2(6) . 2
Li1 C3 C4 Li2 -80.7(3) . .
Li1 C3 C9 C10 8.4(6) . .
Li1 C3 Li2 O2 -176.6(4) . .
Li1 C3 Li2 C1 -56.4(2) . .
Li1 C3 Li2 C2 -78.4(3) . .
Li1 C3 Li2 C4 66.2(3) . .
Li1 C3 Li2 C4 36.0(5) . 2
Li1 C3 Li2 Li1 -18.4(3) . 2
Li1 C3 Li2 Li2 49.76(18) . 2
Li1 C4 Li2 O2 -164.2(4) . .
Li1 C4 Li2 C1 -39.4(2) . .
Li1 C4 Li2 C2 -67.2(2) . .
Li1 C4 Li2 C3 -89.2(3) . .
Li1 C4 Li2 C4 71.6(4) . 2
Li1 C4 Li2 Li1 15.0(3) . 2
Li1 C4 Li2 Li2 71.3(2) . 2
Li1 Li1 Li2 O2 -147.3(13) 2 .
Li1 Li1 Li2 C1 -74.8(3) 2 .
Li1 Li1 Li2 C2 -115.2(3) 2 .
Li1 Li1 Li2 C3 -158.0(4) 2 .
Li1 Li1 Li2 C4 42.8(3) 2 2
Li1 Li1 Li2 C4 161.6(4) 2 .
Li1 Li1 Li2 Li2 88.3(4) 2 2
Li2 O2 C17 C18 -170.5(4) . .
Li2 O2 C20 C19 153.9(4) . .
Li2 C1 C2 C3 43.8(4) . .
Li2 C1 C2 C5 -134.5(4) . .
Li2 C1 C2 Li1 81.0(3) . .
Li2 C1 Li1 O1 -158.0(4) . .
Li2 C1 Li1 C1 69.9(4) . 2
Li2 C1 Li1 C2 -85.2(3) . .
Li2 C1 Li1 C3 -65.1(2) . .
Li2 C1 Li1 C4 -39.3(2) . .
Li2 C1 Li1 Li1 71.0(2) . 2
Li2 C1 Li1 Li2 13.9(3) . 2
Li2 C2 C3 C4 36.0(4) . .
Li2 C2 C3 C9 -147.0(3) . .
Li2 C2 C3 Li1 72.0(2) . .
Li2 C2 C5 C6 15.0(6) . .
Li2 C2 Li1 O1 -172.2(4) . .
Li2 C2 Li1 C1 69.3(3) . .
Li2 C2 Li1 C1 31.3(5) . 2
Li2 C2 Li1 C3 -77.9(3) . .
Li2 C2 Li1 C4 -57.5(2) . .
Li2 C2 Li1 Li1 49.1(2) . 2
Li2 C2 Li1 Li2 -19.5(3) . 2
Li2 C3 C4 Li1 80.7(3) . .
Li2 C3 C4 Li2 35.6(5) . 2
Li2 C3 C9 C10 168.2(5) . .
Li2 C3 Li1 O1 171.3(3) . .
Li2 C3 Li1 C1 57.9(2) . .
Li2 C3 Li1 C1 -38.4(5) . 2
Li2 C3 Li1 C2 76.5(3) . .
Li2 C3 Li1 C4 -67.6(3) . .
Li2 C3 Li1 Li1 19.3(3) . 2
Li2 C3 Li1 Li2 -48.0(3) . 2
Li2 C4 Li1 O1 -133.5(4) 2 .
Li2 C4 Li1 O1 157.2(4) . .
Li2 C4 Li1 C1 -73.4(3) . 2
Li2 C4 Li1 C1 -4.1(3) 2 2
Li2 C4 Li1 C1 109.1(3) 2 .
Li2 C4 Li1 C1 39.7(3) . .
Li2 C4 Li1 C2 64.9(2) . .
Li2 C4 Li1 C2 134.2(3) 2 .
Li2 C4 Li1 C3 156.2(3) 2 .
Li2 C4 Li1 C3 86.9(3) . .
Li2 C4 Li1 Li1 -15.8(4) . 2
Li2 C4 Li1 Li1 53.6(4) 2 2
Li2 C4 Li1 Li2 69.3(3) 2 .
Li2 C4 Li1 Li2 -69.3(3) . 2
Li2 C4 Li2 O2 124.5(3) 2 .
Li2 C4 Li2 C1 -110.6(2) 2 .
Li2 C4 Li2 C2 -138.50(16) 2 .
Li2 C4 Li2 C3 -160.4(3) 2 .
Li2 C4 Li2 C4 0.3(4) 2 2
Li2 C4 Li2 Li1 -56.3(3) 2 2
Li2 C4 Li2 Li1 -71.3(2) 2 .
Li2 Li1 Li2 O2 124.4(13) 2 .
Li2 Li1 Li2 C1 -163.2(4) 2 .
Li2 Li1 Li2 C2 156.5(4) 2 .
Li2 Li1 Li2 C3 113.7(3) 2 .
Li2 Li1 Li2 C4 73.3(3) 2 .
Li2 Li1 Li2 C4 -45.5(3) 2 2
Li2 Li1 Li2 Li1 -88.3(4) 2 2
